data_2231752
loop_
_publ_author_name
'Wang, Zhi-Ming'
'Yu, Bin'
'Cui, Yuan'
'Zhang, Xiu-Qing'
'Sun, Xiao-Qiang'

_publ_section_title
;
 3-(2-Bromophenyl)thiazolo[3,2-<i>a</i>]benzimidazole
;
_journal_coeditor_code XU5299
_journal_issue 9
_journal_name_full 'Acta Crystallographica Section E'
_journal_page_first o2540
_journal_paper_doi 10.1107/S1600536811034842
_journal_volume 67
_journal_year 2011
_chemical_formula_iupac 'C15 H9 Br N2 S'
_chemical_formula_moiety 'C15 H9 Br N2 S'
_chemical_formula_sum 'C15 H9 Br N2 S'
_chemical_formula_weight 329.21
_chemical_name_systematic
;
3-(2-Bromophenyl)thiazolo[3,2-<i>a</i>]benzimidazole
;
_space_group_IT_number 14
_symmetry_cell_setting monoclinic
_symmetry_space_group_name_Hall '-P 2ybc'
_symmetry_space_group_name_H-M 'P 1 21/c 1'
_atom_sites_solution_hydrogens geom
_atom_sites_solution_primary direct
_atom_sites_solution_secondary difmap
_audit_creation_method SHELXL-97
_cell_angle_alpha 90.00
_cell_angle_beta 118.159(9)
_cell_angle_gamma 90.00
_cell_formula_units_Z 4
_cell_length_a 11.2459(19)
_cell_length_b 9.1554(16)
_cell_length_c 14.2842(18)
_cell_measurement_reflns_used 3173
_cell_measurement_temperature 296(2)
_cell_measurement_theta_max 27.26
_cell_measurement_theta_min 2.75
_cell_volume 1296.6(4)
_computing_cell_refinement 'SAINT (Bruker, 2006)'
_computing_data_collection 'APEX2 (Bruker, 2006)'
_computing_data_reduction 'SAINT (Bruker, 2006)'
_computing_molecular_graphics 'SHELXTL (Sheldrick, 2008)'
_computing_publication_material 'SHELXTL (Sheldrick, 2008)'
_computing_structure_refinement 'SHELXTL (Sheldrick, 2008)'
_computing_structure_solution 'SHELXTL (Sheldrick, 2008)'
_diffrn_ambient_temperature 296(2)
_diffrn_measured_fraction_theta_full 0.998
_diffrn_measured_fraction_theta_max 0.998
_diffrn_measurement_device_type 'Bruker APEXII CCD'
_diffrn_measurement_method '\f and \w'
_diffrn_radiation_monochromator graphite
_diffrn_radiation_source 'fine-focus sealed tube'
_diffrn_radiation_type MoK\a
_diffrn_radiation_wavelength 0.71073
_diffrn_reflns_av_R_equivalents 0.0726
_diffrn_reflns_av_sigmaI/netI 0.0679
_diffrn_reflns_limit_h_max 11
_diffrn_reflns_limit_h_min -13
_diffrn_reflns_limit_k_max 10
_diffrn_reflns_limit_k_min -11
_diffrn_reflns_limit_l_max 17
_diffrn_reflns_limit_l_min -11
_diffrn_reflns_number 7492
_diffrn_reflns_theta_full 26.00
_diffrn_reflns_theta_max 26.00
_diffrn_reflns_theta_min 2.05
_diffrn_standards_number 0
_exptl_absorpt_coefficient_mu 3.316
_exptl_absorpt_correction_T_max 0.483
_exptl_absorpt_correction_T_min 0.456
_exptl_absorpt_correction_type multi-scan
_exptl_absorpt_process_details '(SADABS; Bruker, 2006)'
_exptl_crystal_colour colourless
_exptl_crystal_density_diffrn 1.686
_exptl_crystal_density_method 'not measured'
_exptl_crystal_description block
_exptl_crystal_F_000 656
_exptl_crystal_size_max 0.24
_exptl_crystal_size_mid 0.22
_exptl_crystal_size_min 0.22
_refine_diff_density_max 0.518
_refine_diff_density_min -1.196
_refine_ls_extinction_coef 0.198(7)
_refine_ls_extinction_expression Fc^*^=kFc[1+0.001xFc^2^\l^3^/sin(2\q)]^-1/4^
_refine_ls_extinction_method 'SHELXTL (Sheldrick, 2008)'
_refine_ls_goodness_of_fit_ref 1.013
_refine_ls_hydrogen_treatment constr
_refine_ls_matrix_type full
_refine_ls_number_parameters 173
_refine_ls_number_reflns 2533
_refine_ls_number_restraints 0
_refine_ls_restrained_S_all 1.013
_refine_ls_R_factor_all 0.0630
_refine_ls_R_factor_gt 0.0469
_refine_ls_shift/su_max 0.001
_refine_ls_shift/su_mean 0.000
_refine_ls_structure_factor_coef Fsqd
_refine_ls_weighting_details 'calc w=1/[\s^2^(Fo^2^)+(0.0717P)^2^+0.0000P] where P=(Fo^2^+2Fc^2^)/3'
_refine_ls_weighting_scheme calc
_refine_ls_wR_factor_gt 0.1134
_refine_ls_wR_factor_ref 0.1195
_reflns_number_gt 1977
_reflns_number_total 2533
_reflns_threshold_expression I>2sigma(I)
_cod_data_source_file xu5299.cif
_cod_data_source_block I
_cod_original_sg_symbol_H-M 'P 21/c'
_cod_database_code 2231752
_cod_database_fobs_code 2231752

loop_
_symmetry_equiv_pos_as_xyz
'x, y, z'
'-x, y+1/2, -z+1/2'
'-x, -y, -z'
'x, -y-1/2, z-1/2'

loop_
_atom_site_type_symbol
_atom_site_label
_atom_site_fract_x
_atom_site_fract_y
_atom_site_fract_z
_atom_site_U_iso_or_equiv
_atom_site_adp_type
_atom_site_calc_flag
_atom_site_refinement_flags
_atom_site_occupancy
_atom_site_symmetry_multiplicity
Br Br1 0.22834(4) 0.45478(5) 0.55293(3) 0.0445(2) Uani d . 1 1
C C1 0.2162(3) 0.0447(4) 0.5360(3) 0.0337(9) Uani d . 1 1
H H1 0.1460 0.0949 0.4811 0.040 Uiso calc R 1 1
C C2 0.1918(4) -0.0647(4) 0.5901(3) 0.0414(10) Uani d . 1 1
H H2 0.1033 -0.0901 0.5711 0.050 Uiso calc R 1 1
C C3 0.2968(4) -0.1382(4) 0.6728(3) 0.0407(9) Uani d . 1 1
H H3 0.2766 -0.2115 0.7082 0.049 Uiso calc R 1 1
C C4 0.4298(4) -0.1059(4) 0.7041(3) 0.0389(9) Uani d . 1 1
H H4 0.4991 -0.1562 0.7596 0.047 Uiso calc R 1 1
C C5 0.4574(3) 0.0052(4) 0.6498(3) 0.0295(8) Uani d . 1 1
C C6 0.3489(3) 0.0771(3) 0.5661(3) 0.0239(7) Uani d . 1 1
C C7 0.5470(3) 0.1543(4) 0.5890(3) 0.0271(7) Uani d . 1 1
C C8 0.4831(3) 0.3354(4) 0.4467(3) 0.0315(8) Uani d . 1 1
H H8 0.4781 0.4050 0.3975 0.038 Uiso calc R 1 1
C C9 0.3737(3) 0.2780(4) 0.4475(3) 0.0258(7) Uani d . 1 1
C C10 0.2316(3) 0.3134(4) 0.3760(3) 0.0282(7) Uani d . 1 1
C C11 0.1737(4) 0.2726(5) 0.2701(3) 0.0429(9) Uani d . 1 1
H H11 0.2244 0.2219 0.2449 0.052 Uiso calc R 1 1
C C12 0.0396(5) 0.3077(5) 0.2014(4) 0.0592(13) Uani d . 1 1
H H12 0.0014 0.2812 0.1302 0.071 Uiso calc R 1 1
C C13 -0.0352(4) 0.3798(6) 0.2377(4) 0.0589(13) Uani d . 1 1
H H13 -0.1247 0.4020 0.1912 0.071 Uiso calc R 1 1
C C14 0.0187(4) 0.4208(5) 0.3418(4) 0.0474(11) Uani d . 1 1
H H14 -0.0338 0.4697 0.3662 0.057 Uiso calc R 1 1
C C15 0.1524(3) 0.3888(4) 0.4105(3) 0.0297(8) Uani d . 1 1
N N1 0.4104(2) 0.1755(3) 0.5283(2) 0.0250(6) Uani d . 1 1
N N2 0.5811(3) 0.0540(3) 0.6619(2) 0.0322(7) Uani d . 1 1
S S1 0.63442(8) 0.26789(10) 0.54574(8) 0.0354(3) Uani d . 1 1

loop_
_atom_site_aniso_label
_atom_site_aniso_U_11
_atom_site_aniso_U_22
_atom_site_aniso_U_33
_atom_site_aniso_U_12
_atom_site_aniso_U_13
_atom_site_aniso_U_23
Br1 0.0387(3) 0.0568(3) 0.0447(3) 0.00761(17) 0.0251(2) -0.00393(19)
C1 0.0233(18) 0.041(2) 0.031(2) 0.0051(15) 0.0084(16) 0.0037(16)
C2 0.031(2) 0.053(2) 0.043(2) -0.0045(18) 0.0195(19) 0.0010(19)
C3 0.039(2) 0.047(2) 0.029(2) -0.0060(18) 0.0110(18) 0.0045(18)
C4 0.038(2) 0.042(2) 0.0250(19) 0.0043(18) 0.0055(17) 0.0051(17)
C5 0.0222(17) 0.0344(17) 0.0216(17) 0.0006(15) 0.0019(15) -0.0037(15)
C6 0.0208(16) 0.0267(16) 0.0207(16) 0.0022(13) 0.0068(14) -0.0020(13)
C7 0.0158(15) 0.0326(17) 0.0258(18) 0.0004(14) 0.0040(14) -0.0081(15)
C8 0.0235(17) 0.0360(19) 0.034(2) -0.0002(15) 0.0129(16) -0.0026(16)
C9 0.0224(16) 0.0286(17) 0.0263(17) 0.0033(13) 0.0114(15) -0.0006(14)
C10 0.0226(16) 0.0301(17) 0.0272(18) 0.0010(14) 0.0078(15) 0.0053(15)
C11 0.040(2) 0.049(2) 0.031(2) 0.0004(18) 0.0089(19) -0.0024(18)
C12 0.043(3) 0.068(3) 0.035(2) -0.001(2) -0.008(2) 0.004(2)
C13 0.025(2) 0.067(3) 0.057(3) 0.002(2) -0.003(2) 0.012(3)
C14 0.025(2) 0.051(2) 0.063(3) 0.0114(18) 0.018(2) 0.014(2)
C15 0.0177(16) 0.0358(19) 0.0328(19) 0.0018(14) 0.0098(15) 0.0038(15)
N1 0.0135(13) 0.0307(14) 0.0253(15) 0.0040(11) 0.0046(12) -0.0023(12)
N2 0.0181(14) 0.0375(16) 0.0261(16) 0.0029(12) -0.0017(13) -0.0020(14)
S1 0.0167(4) 0.0451(6) 0.0409(6) -0.0022(4) 0.0107(4) -0.0042(4)

loop_
_atom_type_symbol
_atom_type_description
_atom_type_scat_dispersion_real
_atom_type_scat_dispersion_imag
_atom_type_scat_source
C C 0.0033 0.0016 'International Tables Vol C Tables 4.2.6.8 and 6.1.1.4'
H H 0.0000 0.0000 'International Tables Vol C Tables 4.2.6.8 and 6.1.1.4'
Br Br -0.2901 2.4595 'International Tables Vol C Tables 4.2.6.8 and 6.1.1.4'
N N 0.0061 0.0033 'International Tables Vol C Tables 4.2.6.8 and 6.1.1.4'
S S 0.1246 0.1234 'International Tables Vol C Tables 4.2.6.8 and 6.1.1.4'

loop_
_geom_angle_atom_site_label_1
_geom_angle_atom_site_label_2
_geom_angle_atom_site_label_3
_geom_angle
C2 C1 C6 117.2(3)
C2 C1 H1 121.4
C6 C1 H1 121.4
C1 C2 C3 121.3(4)
C1 C2 H2 119.4
C3 C2 H2 119.4
C4 C3 C2 122.0(4)
C4 C3 H3 119.0
C2 C3 H3 119.0
C3 C4 C5 117.9(3)
C3 C4 H4 121.1
C5 C4 H4 121.1
N2 C5 C4 129.4(3)
N2 C5 C6 111.7(3)
C4 C5 C6 118.8(3)
C1 C6 N1 133.0(3)
C1 C6 C5 122.9(3)
N1 C6 C5 104.1(3)
N2 C7 N1 115.0(3)
N2 C7 S1 134.9(3)
N1 C7 S1 110.1(3)
C9 C8 S1 113.8(3)
C9 C8 H8 123.1
S1 C8 H8 123.1
C8 C9 N1 110.9(3)
C8 C9 C10 127.4(3)
N1 C9 C10 121.7(3)
C11 C10 C15 118.2(3)
C11 C10 C9 119.6(3)
C15 C10 C9 122.2(3)
C10 C11 C12 120.0(4)
C10 C11 H11 120.0
C12 C11 H11 120.0
C13 C12 C11 120.3(4)
C13 C12 H12 119.8
C11 C12 H12 119.8
C12 C13 C14 121.0(4)
C12 C13 H13 119.5
C14 C13 H13 119.5
C13 C14 C15 119.3(4)
C13 C14 H14 120.4
C15 C14 H14 120.4
C14 C15 C10 121.2(4)
C14 C15 Br1 118.8(3)
C10 C15 Br1 120.0(2)
C7 N1 C9 115.1(3)
C7 N1 C6 106.0(3)
C9 N1 C6 138.8(3)
C7 N2 C5 103.1(3)
C7 S1 C8 90.07(16)

loop_
_geom_bond_atom_site_label_1
_geom_bond_atom_site_label_2
_geom_bond_distance
Br1 C15 1.895(4)
C1 C2 1.370(5)
C1 C6 1.377(5)
C1 H1 0.9300
C2 C3 1.388(6)
C2 H2 0.9300
C3 C4 1.376(6)
C3 H3 0.9300
C4 C5 1.400(6)
C4 H4 0.9300
C5 N2 1.392(5)
C5 C6 1.405(5)
C6 N1 1.391(4)
C7 N2 1.304(5)
C7 N1 1.375(4)
C7 S1 1.732(4)
C8 C9 1.343(5)
C8 S1 1.735(4)
C8 H8 0.9300
C9 N1 1.390(4)
C9 C10 1.470(5)
C10 C11 1.386(5)
C10 C15 1.388(5)
C11 C12 1.395(6)
C11 H11 0.9300
C12 C13 1.351(7)
C12 H12 0.9300
C13 C14 1.367(7)
C13 H13 0.9300
C14 C15 1.385(5)
C14 H14 0.9300

loop_
_cod_related_entry_id
_cod_related_entry_database
_cod_related_entry_code
1 ChemSpider 30656987
